data_4060299
_journal_name_full Organometallics
_journal_paper_doi 10.1021/om0490076
_journal_year 2005
_chemical_formula_moiety 'C60 H84 N4 P3 Si4 Ta2'
_chemical_formula_sum 'C60 H84 N4 P3 Si4 Ta2'
_chemical_formula_weight 1428.48
_space_group_IT_number 2
_symmetry_cell_setting triclinic
_symmetry_space_group_name_Hall '-P 1'
_symmetry_space_group_name_H-M 'P -1'
_cell_angle_alpha 91.36(3)
_cell_angle_beta 90.16(3)
_cell_angle_gamma 94.02(3)
_cell_formula_units_Z 2
_cell_length_a 13.634(3)
_cell_length_b 14.564(3)
_cell_length_c 15.718(3)
_cell_measurement_temperature 173(2)
_cell_volume 3112.4(11)
_diffrn_ambient_temperature 173(2)
_exptl_crystal_density_diffrn 1.524
_cod_depositor_comments
;
The following automatic conversions were performed:
'_symmetry_cell_setting' value 'Triclinic' changed to 'triclinic'
according to '/home/saulius/struct/CIF-dictionaries/cif_core.dic'
dictionary named 'cif_core.dic' version 2.4.1 from 2010-06-29.

Automatic conversion script
Id: cif_fix_enum 1527 2010-12-29 10:47:43Z saulius 
;
_cod_database_code 4060299

loop_
_symmetry_equiv_pos_as_xyz
'x, y, z'
'-x, -y, -z'

loop_
_atom_site_label
_atom_site_type_symbol
_atom_site_fract_x
_atom_site_fract_y
_atom_site_fract_z
_atom_site_U_iso_or_equiv
_atom_site_adp_type
_atom_site_occupancy
_atom_site_symmetry_multiplicity
_atom_site_calc_flag
_atom_site_refinement_flags
_atom_site_disorder_assembly
_atom_site_disorder_group
Ta1 Ta 0.198013(12) 0.200596(12) 0.183250(11) 0.00908(5) Uani 1 1 d . . .
Ta2 Ta 0.287117(13) 0.313307(12) 0.285318(11) 0.00932(5) Uani 1 1 d . . .
P3 P 0.16568(9) 0.19843(8) 0.33975(7) 0.0120(2) Uani 1 1 d . . .
P1 P 0.28469(9) 0.15614(8) 0.04232(7) 0.0133(2) Uani 1 1 d . . .
P2 P 0.29223(9) 0.38593(9) 0.43663(8) 0.0149(2) Uani 1 1 d . . .
Si4 Si 0.50661(10) 0.35117(10) 0.37827(8) 0.0168(3) Uani 1 1 d . . .
Si1 Si 0.07079(10) 0.19037(9) -0.00378(8) 0.0165(3) Uani 1 1 d . . .
Si2 Si 0.32421(10) -0.01258(9) 0.15141(8) 0.0144(3) Uani 1 1 d . . .
Si3 Si 0.21129(11) 0.54224(9) 0.32397(9) 0.0186(3) Uani 1 1 d . . .
C21 C -0.1680(4) 0.3183(4) 0.1754(3) 0.0289(13) Uani 1 1 d . . .
H21 H -0.2283 0.2893 0.1945 0.035 Uiso 1 1 calc R . .
C36 C 0.5145(4) 0.2650(4) 0.1656(3) 0.0234(11) Uani 1 1 d . . .
H36 H 0.4809 0.3141 0.1432 0.028 Uiso 1 1 calc R . .
C57 C -0.0702(4) 0.3825(4) 0.4098(4) 0.0238(12) Uani 1 1 d . . .
H57A H -0.0461 0.4000 0.4678 0.029 Uiso 1 1 calc R . .
H57B H -0.0909 0.4387 0.3825 0.029 Uiso 1 1 calc R . .
C32 C 0.5549(4) 0.1594(4) 0.2817(4) 0.0260(12) Uani 1 1 d . . .
H32 H 0.5446 0.1408 0.3386 0.031 Uiso 1 1 calc R . .
C4 C 0.4166(4) 0.4262(4) 0.4403(3) 0.0221(11) Uani 1 1 d . . .
H4A H 0.4378 0.4310 0.5006 0.027 Uiso 1 1 calc R . .
H4B H 0.4226 0.4890 0.4173 0.027 Uiso 1 1 calc R . .
C60 C -0.0300(4) 0.1831(4) 0.3944(3) 0.0216(11) Uani 1 1 d . . .
H60A H -0.0112 0.1248 0.4189 0.026 Uiso 1 1 calc R . .
H60B H -0.0531 0.1698 0.3353 0.026 Uiso 1 1 calc R . .
C28 C 0.4162(5) 0.3567(4) -0.1487(4) 0.0338(14) Uani 1 1 d . . .
H28 H 0.4423 0.3968 -0.1911 0.041 Uiso 1 1 calc R . .
C13 C 0.1472(4) -0.0010(3) 0.2261(3) 0.0153(10) Uani 1 1 d . . .
C5 C 0.0607(5) 0.2831(4) -0.0878(4) 0.0312(13) Uani 1 1 d . . .
H5A H 0.0100 0.3242 -0.0708 0.047 Uiso 1 1 calc R . .
H5B H 0.0430 0.2536 -0.1429 0.047 Uiso 1 1 calc R . .
H5C H 0.1241 0.3188 -0.0926 0.047 Uiso 1 1 calc R . .
C7 C 0.4263(4) -0.0443(4) 0.2287(3) 0.0260(12) Uani 1 1 d . . .
H7A H 0.3997 -0.0916 0.2673 0.039 Uiso 1 1 calc R . .
H7B H 0.4503 0.0106 0.2619 0.039 Uiso 1 1 calc R . .
H7C H 0.4807 -0.0680 0.1962 0.039 Uiso 1 1 calc R . .
C54 C 0.1841(4) 0.1105(4) 0.5070(3) 0.0229(11) Uani 1 1 d . . .
H54A H 0.1123 0.1137 0.5144 0.028 Uiso 1 1 calc R . .
H54B H 0.2172 0.1685 0.5301 0.028 Uiso 1 1 calc R . .
C26 C 0.3055(4) 0.3285(4) -0.0348(3) 0.0248(12) Uani 1 1 d . . .
H26 H 0.2571 0.3475 0.0040 0.030 Uiso 1 1 calc R . .
C37 C 0.2728(4) 0.4945(3) 0.1748(3) 0.0156(10) Uani 1 1 d . . .
C25 C 0.3405(4) 0.2366(3) -0.0305(3) 0.0161(10) Uani 1 1 d . . .
C6 C -0.0394(4) 0.1241(4) -0.0157(4) 0.0312(13) Uani 1 1 d . . .
H6A H -0.0443 0.0775 0.0283 0.047 Uiso 1 1 calc R . .
H6B H -0.0417 0.0937 -0.0720 0.047 Uiso 1 1 calc R . .
H6C H -0.0943 0.1637 -0.0101 0.047 Uiso 1 1 calc R . .
C17 C -0.0266(4) -0.0210(4) 0.2510(4) 0.0319(14) Uani 1 1 d . . .
H17 H -0.0922 -0.0033 0.2469 0.038 Uiso 1 1 calc R . .
C30 C 0.4164(4) 0.2066(4) -0.0841(3) 0.0233(11) Uani 1 1 d . . .
H30 H 0.4397 0.1470 -0.0792 0.028 Uiso 1 1 calc R . .
C15 C 0.0923(5) -0.1351(4) 0.3041(4) 0.0307(14) Uani 1 1 d . . .
H15 H 0.1022 -0.1902 0.3333 0.037 Uiso 1 1 calc R . .
C12 C 0.5925(4) 0.4270(4) 0.3224(4) 0.0329(14) Uani 1 1 d . . .
H12A H 0.6349 0.3905 0.2868 0.049 Uiso 1 1 calc R . .
H12B H 0.6330 0.4645 0.3635 0.049 Uiso 1 1 calc R . .
H12C H 0.5565 0.4673 0.2863 0.049 Uiso 1 1 calc R . .
C11 C 0.5824(4) 0.2727(4) 0.4536(4) 0.0289(13) Uani 1 1 d . . .
H11A H 0.5396 0.2201 0.4719 0.043 Uiso 1 1 calc R . .
H11B H 0.6065 0.3091 0.5036 0.043 Uiso 1 1 calc R . .
H11C H 0.6384 0.2504 0.4222 0.043 Uiso 1 1 calc R . .
C53 C 0.2206(6) 0.0248(5) 0.5582(4) 0.0403(16) Uani 1 1 d . . .
H53A H 0.2112 0.0376 0.6197 0.048 Uiso 1 1 calc R . .
H53B H 0.1769 -0.0301 0.5425 0.048 Uiso 1 1 calc R . .
C48 C 0.3539(4) 0.2783(4) 0.5786(3) 0.0280(13) Uani 1 1 d . . .
H48 H 0.4115 0.2697 0.5463 0.034 Uiso 1 1 calc R . .
C29 C 0.4546(4) 0.2663(4) -0.1425(4) 0.0290(13) Uani 1 1 d . . .
H29 H 0.5060 0.2492 -0.1790 0.035 Uiso 1 1 calc R . .
C44 C 0.1921(4) 0.3489(4) 0.5890(3) 0.0235(11) Uani 1 1 d . . .
H44 H 0.1425 0.3842 0.5665 0.028 Uiso 1 1 calc R . .
C42 C 0.3684(4) 0.4987(4) 0.1450(3) 0.0267(12) Uani 1 1 d . . .
H42 H 0.4194 0.4721 0.1751 0.032 Uiso 1 1 calc R . .
C1 C 0.1859(4) 0.1121(3) -0.0193(3) 0.0192(10) Uani 1 1 d . . .
H1A H 0.1669 0.0482 -0.0025 0.023 Uiso 1 1 calc R . .
H1B H 0.2052 0.1106 -0.0800 0.023 Uiso 1 1 calc R . .
C58 C -0.1519(4) 0.3175(4) 0.4152(4) 0.0273(13) Uani 1 1 d . . .
H58A H -0.1832 0.3074 0.3585 0.033 Uiso 1 1 calc R . .
H58B H -0.2011 0.3408 0.4549 0.033 Uiso 1 1 calc R . .
C18 C 0.0480(4) 0.0295(3) 0.2172(3) 0.0198(11) Uani 1 1 d . . .
H18 H 0.0369 0.0842 0.1880 0.024 Uiso 1 1 calc R . .
C2 C 0.3761(4) 0.0623(3) 0.0650(3) 0.0177(10) Uani 1 1 d . . .
H2A H 0.3856 0.0247 0.0127 0.021 Uiso 1 1 calc R . .
H2B H 0.4407 0.0919 0.0828 0.021 Uiso 1 1 calc R . .
C41 C 0.3867(5) 0.5438(4) 0.0688(4) 0.0356(15) Uani 1 1 d . . .
H41 H 0.4515 0.5461 0.0464 0.043 Uiso 1 1 calc R . .
C23 C -0.0737(5) 0.4475(4) 0.1460(4) 0.0327(13) Uani 1 1 d . . .
H23 H -0.0622 0.5124 0.1434 0.039 Uiso 1 1 calc R . .
C14 C 0.1673(4) -0.0848(4) 0.2712(3) 0.0232(11) Uani 1 1 d . . .
H14 H 0.2327 -0.1026 0.2768 0.028 Uiso 1 1 calc R . .
C33 C 0.6211(4) 0.1108(5) 0.2294(4) 0.0346(14) Uani 1 1 d . . .
H33 H 0.6546 0.0611 0.2508 0.042 Uiso 1 1 calc R . .
C56 C 0.0150(4) 0.3423(3) 0.3569(3) 0.0189(10) Uani 1 1 d . . .
H56A H 0.0709 0.3895 0.3550 0.023 Uiso 1 1 calc R . .
H56B H -0.0083 0.3300 0.2977 0.023 Uiso 1 1 calc R . .
C49 C 0.2077(4) 0.0998(3) 0.4120(3) 0.0188(10) Uani 1 1 d . . .
H49 H 0.1684 0.0428 0.3920 0.023 Uiso 1 1 calc R . .
C45 C 0.1824(5) 0.3094(4) 0.6694(4) 0.0326(14) Uani 1 1 d . . .
H45 H 0.1253 0.3187 0.7021 0.039 Uiso 1 1 calc R . .
C16 C -0.0044(5) -0.1031(4) 0.2939(4) 0.0351(15) Uani 1 1 d . . .
H16 H -0.0579 -0.1392 0.3174 0.042 Uiso 1 1 calc R . .
C46 C 0.2591(5) 0.2534(5) 0.7043(4) 0.0355(15) Uani 1 1 d . . .
H46 H 0.2500 0.2280 0.7590 0.043 Uiso 1 1 calc R . .
C22 C -0.1599(4) 0.4119(4) 0.1746(4) 0.0293(13) Uani 1 1 d . . .
H22 H -0.2111 0.4487 0.1928 0.035 Uiso 1 1 calc R . .
C47 C 0.3444(5) 0.2370(5) 0.6589(4) 0.0347(14) Uani 1 1 d . . .
H47 H 0.3931 0.2003 0.6807 0.042 Uiso 1 1 calc R . .
C35 C 0.5807(4) 0.2151(4) 0.1144(4) 0.0317(14) Uani 1 1 d . . .
H35 H 0.5902 0.2321 0.0569 0.038 Uiso 1 1 calc R . .
C43 C 0.2786(4) 0.3341(3) 0.5428(3) 0.0179(10) Uani 1 1 d . . .
C39 C 0.2152(5) 0.5840(4) 0.0491(4) 0.0316(13) Uiso 1 1 d . . .
H39 H 0.1649 0.6111 0.0185 0.038 Uiso 1 1 calc R . .
C34 C 0.6341(4) 0.1394(5) 0.1464(4) 0.0374(16) Uani 1 1 d . . .
H34 H 0.6780 0.1096 0.1100 0.045 Uiso 1 1 calc R . .
C8 C 0.2934(4) -0.1204(4) 0.0981(3) 0.0245(12) Uani 1 1 d . . .
H8A H 0.2653 -0.1646 0.1389 0.037 Uiso 1 1 calc R . .
H8B H 0.3528 -0.1437 0.0730 0.037 Uiso 1 1 calc R . .
H8C H 0.2453 -0.1120 0.0530 0.037 Uiso 1 1 calc R . .
N1 N 0.2217(3) 0.0507(3) 0.1914(2) 0.0144(8) Uani 1 1 d . . .
C40 C 0.3110(5) 0.5876(4) 0.0217(4) 0.0375(15) Uani 1 1 d . . .
H40 H 0.3282 0.6193 -0.0288 0.045 Uiso 1 1 calc R . .
N2 N 0.0805(3) 0.2330(3) 0.0990(2) 0.0132(8) Uani 1 1 d . . .
C27 C 0.3427(5) 0.3874(4) -0.0951(4) 0.0308(13) Uani 1 1 d . . .
H27 H 0.3196 0.4470 -0.1004 0.037 Uiso 1 1 calc R . .
C38 C 0.1968(4) 0.5376(4) 0.1248(3) 0.0226(11) Uani 1 1 d . . .
H38 H 0.1313 0.5336 0.1456 0.027 Uiso 1 1 calc R . .
C24 C 0.0039(4) 0.3885(4) 0.1183(3) 0.0242(11) Uani 1 1 d . . .
H24 H 0.0624 0.4179 0.0961 0.029 Uiso 1 1 calc R . .
C50 C 0.3181(4) 0.0777(4) 0.4015(3) 0.0307(13) Uani 1 1 d . . .
H50A H 0.3599 0.1327 0.4206 0.037 Uiso 1 1 calc R . .
H50B H 0.3309 0.0677 0.3402 0.037 Uiso 1 1 calc R . .
C31 C 0.5017(3) 0.2378(3) 0.2505(3) 0.0158(10) Uani 1 1 d . . .
C19 C -0.0015(4) 0.2933(3) 0.1219(3) 0.0168(10) Uani 1 1 d . . .
N4 N 0.2546(3) 0.4543(3) 0.2574(2) 0.0158(8) Uani 1 1 d . . .
C3 C 0.2113(4) 0.4896(3) 0.4344(3) 0.0215(11) Uani 1 1 d . . .
H3A H 0.1432 0.4693 0.4502 0.026 Uiso 1 1 calc R . .
H3B H 0.2365 0.5370 0.4768 0.026 Uiso 1 1 calc R . .
N3 N 0.4371(3) 0.2921(3) 0.3062(2) 0.0124(8) Uani 1 1 d . . .
C10 C 0.2929(5) 0.6411(4) 0.3190(4) 0.0321(14) Uani 1 1 d . . .
H10A H 0.3608 0.6233 0.3228 0.048 Uiso 1 1 calc R . .
H10B H 0.2800 0.6833 0.3665 0.048 Uiso 1 1 calc R . .
H10C H 0.2834 0.6717 0.2651 0.048 Uiso 1 1 calc R . .
C9 C 0.0828(4) 0.5920(4) 0.3056(4) 0.0256(12) Uani 1 1 d . . .
H9A H 0.0648 0.6274 0.3562 0.038 Uiso 1 1 calc R . .
H9B H 0.0330 0.5412 0.2948 0.038 Uiso 1 1 calc R . .
H9C H 0.0866 0.6322 0.2564 0.038 Uiso 1 1 calc R . .
C52 C 0.3284(6) -0.0004(5) 0.5452(4) 0.0476(19) Uani 1 1 d . . .
H52A H 0.3736 0.0479 0.5725 0.057 Uiso 1 1 calc R . .
H52B H 0.3381 -0.0593 0.5730 0.057 Uiso 1 1 calc R . .
C51 C 0.3529(6) -0.0091(5) 0.4513(4) 0.0447(18) Uani 1 1 d . . .
H51A H 0.3196 -0.0664 0.4269 0.054 Uiso 1 1 calc R . .
H51B H 0.4247 -0.0128 0.4445 0.054 Uiso 1 1 calc R . .
C20 C -0.0905(4) 0.2589(4) 0.1489(3) 0.0215(11) Uani 1 1 d . . .
H20 H -0.1033 0.1941 0.1507 0.026 Uiso 1 1 calc R . .
C55 C 0.0541(3) 0.2486(3) 0.3938(3) 0.0130(9) Uani 1 1 d . . .
H55 H 0.0729 0.2621 0.4546 0.016 Uiso 1 1 calc R . .
C59 C -0.1151(4) 0.2226(4) 0.4486(4) 0.0302(13) Uani 1 1 d . . .
H59A H -0.0921 0.2323 0.5081 0.036 Uiso 1 1 calc R . .
H59B H -0.1717 0.1762 0.4486 0.036 Uiso 1 1 calc R . .

loop_
_atom_site_aniso_label
_atom_site_aniso_U_11
_atom_site_aniso_U_22
_atom_site_aniso_U_33
_atom_site_aniso_U_23
_atom_site_aniso_U_13
_atom_site_aniso_U_12
Ta1 0.00737(9) 0.01074(10) 0.00880(10) -0.00208(6) 0.00063(6) -0.00086(7)
Ta2 0.00715(9) 0.01125(10) 0.00924(10) -0.00243(6) 0.00043(6) -0.00080(7)
P3 0.0115(6) 0.0128(6) 0.0112(6) -0.0023(4) 0.0034(4) -0.0014(4)
P1 0.0118(6) 0.0152(6) 0.0124(6) -0.0041(4) 0.0029(4) -0.0011(4)
P2 0.0121(6) 0.0184(6) 0.0135(6) -0.0072(4) 0.0001(4) -0.0017(5)
Si4 0.0095(6) 0.0229(7) 0.0168(7) -0.0037(5) 0.0006(5) -0.0054(5)
Si1 0.0146(7) 0.0204(7) 0.0135(7) -0.0052(5) -0.0035(5) -0.0027(5)
Si2 0.0142(6) 0.0139(6) 0.0150(7) -0.0035(5) 0.0023(5) 0.0005(5)
Si3 0.0210(7) 0.0154(7) 0.0188(7) -0.0059(5) 0.0010(5) -0.0005(5)
C21 0.015(3) 0.049(4) 0.022(3) -0.007(2) 0.002(2) 0.000(2)
C36 0.023(3) 0.027(3) 0.018(3) -0.004(2) 0.005(2) -0.009(2)
C57 0.015(3) 0.023(3) 0.032(3) -0.011(2) 0.008(2) -0.003(2)
C32 0.026(3) 0.028(3) 0.025(3) -0.006(2) -0.001(2) 0.008(2)
C4 0.014(2) 0.029(3) 0.022(3) -0.007(2) -0.0102(19) -0.009(2)
C60 0.013(2) 0.021(3) 0.030(3) -0.004(2) 0.009(2) -0.005(2)
C28 0.043(4) 0.036(3) 0.020(3) 0.005(2) 0.001(2) -0.017(3)
C13 0.017(2) 0.014(2) 0.014(2) -0.0062(16) 0.0031(17) -0.0062(18)
C5 0.034(3) 0.040(3) 0.020(3) 0.004(2) -0.002(2) 0.006(3)
C7 0.021(3) 0.036(3) 0.021(3) -0.007(2) -0.001(2) 0.004(2)
C54 0.027(3) 0.026(3) 0.017(3) 0.0035(19) 0.007(2) 0.007(2)
C26 0.030(3) 0.022(3) 0.022(3) -0.004(2) 0.001(2) -0.001(2)
C37 0.022(3) 0.011(2) 0.013(2) -0.0025(16) -0.0011(18) -0.0026(18)
C25 0.016(2) 0.017(2) 0.014(2) -0.0029(17) -0.0007(17) -0.0042(19)
C6 0.024(3) 0.034(3) 0.033(3) -0.015(2) -0.006(2) -0.011(2)
C17 0.021(3) 0.034(3) 0.038(3) -0.010(2) 0.013(2) -0.011(2)
C30 0.019(3) 0.028(3) 0.024(3) 0.001(2) 0.007(2) 0.002(2)
C15 0.047(4) 0.014(3) 0.029(3) 0.002(2) 0.012(3) -0.008(2)
C12 0.024(3) 0.037(3) 0.035(3) -0.006(2) 0.006(2) -0.018(3)
C11 0.018(3) 0.042(3) 0.027(3) -0.007(2) -0.008(2) -0.001(2)
C53 0.065(5) 0.035(4) 0.023(3) 0.012(2) 0.008(3) 0.012(3)
C48 0.017(3) 0.048(4) 0.018(3) 0.001(2) 0.003(2) -0.003(2)
C29 0.028(3) 0.035(3) 0.024(3) 0.005(2) 0.008(2) -0.001(2)
C44 0.018(3) 0.031(3) 0.020(3) -0.002(2) 0.005(2) -0.004(2)
C42 0.020(3) 0.034(3) 0.025(3) -0.005(2) 0.002(2) -0.008(2)
C1 0.022(3) 0.023(3) 0.011(2) -0.0081(18) -0.0003(18) -0.005(2)
C58 0.015(3) 0.027(3) 0.038(3) -0.016(2) 0.010(2) -0.002(2)
C18 0.021(3) 0.015(2) 0.022(3) -0.0058(18) 0.0030(19) -0.006(2)
C2 0.013(2) 0.020(3) 0.020(3) -0.0061(18) 0.0037(18) 0.0006(19)
C41 0.033(3) 0.045(4) 0.026(3) -0.002(2) 0.009(2) -0.020(3)
C23 0.036(4) 0.026(3) 0.037(4) 0.000(2) -0.006(3) 0.009(3)
C14 0.025(3) 0.022(3) 0.022(3) 0.001(2) 0.006(2) -0.002(2)
C33 0.024(3) 0.041(4) 0.040(4) -0.010(3) -0.003(3) 0.011(3)
C56 0.017(3) 0.015(2) 0.024(3) -0.0041(18) 0.0072(19) -0.0046(19)
C49 0.030(3) 0.016(2) 0.010(2) 0.0017(17) -0.0012(19) -0.001(2)
C45 0.031(3) 0.040(3) 0.025(3) -0.002(2) 0.011(2) -0.007(3)
C16 0.034(3) 0.026(3) 0.042(4) -0.006(2) 0.020(3) -0.016(3)
C46 0.037(4) 0.052(4) 0.016(3) 0.004(2) 0.000(2) -0.008(3)
C22 0.018(3) 0.040(3) 0.031(3) -0.003(2) -0.003(2) 0.013(2)
C47 0.025(3) 0.055(4) 0.024(3) 0.011(3) -0.003(2) 0.005(3)
C35 0.029(3) 0.038(3) 0.025(3) -0.010(2) 0.013(2) -0.015(3)
C43 0.014(2) 0.025(3) 0.014(2) -0.0102(18) -0.0001(17) -0.0024(19)
C34 0.018(3) 0.050(4) 0.041(4) -0.028(3) 0.011(2) -0.007(3)
C8 0.021(3) 0.025(3) 0.026(3) -0.009(2) 0.004(2) -0.004(2)
N1 0.015(2) 0.015(2) 0.013(2) -0.0029(14) 0.0030(15) -0.0028(16)
C40 0.045(4) 0.033(3) 0.032(3) 0.007(2) 0.001(3) -0.021(3)
N2 0.0103(19) 0.014(2) 0.015(2) -0.0032(14) -0.0021(14) -0.0011(15)
C27 0.045(4) 0.019(3) 0.028(3) 0.000(2) -0.004(3) -0.001(2)
C38 0.022(3) 0.025(3) 0.021(3) 0.002(2) 0.001(2) -0.001(2)
C24 0.020(3) 0.024(3) 0.029(3) 0.000(2) -0.003(2) -0.001(2)
C50 0.033(3) 0.047(4) 0.015(3) 0.004(2) 0.005(2) 0.021(3)
C31 0.012(2) 0.019(2) 0.015(2) -0.0066(17) -0.0008(17) -0.0028(18)
C19 0.015(2) 0.024(3) 0.011(2) -0.0034(18) -0.0048(17) -0.0013(19)
N4 0.016(2) 0.018(2) 0.013(2) -0.0024(15) -0.0006(15) -0.0041(16)
C3 0.025(3) 0.019(3) 0.020(3) -0.0084(19) 0.002(2) 0.003(2)
N3 0.0099(19) 0.016(2) 0.011(2) -0.0053(14) -0.0005(14) -0.0011(15)
C10 0.039(4) 0.022(3) 0.033(3) -0.008(2) -0.006(3) -0.009(2)
C9 0.026(3) 0.023(3) 0.028(3) -0.004(2) 0.003(2) 0.007(2)
C52 0.074(5) 0.051(4) 0.022(3) 0.007(3) 0.001(3) 0.036(4)
C51 0.057(5) 0.057(5) 0.024(3) -0.003(3) -0.004(3) 0.039(4)
C20 0.011(2) 0.028(3) 0.025(3) -0.006(2) 0.0018(19) 0.000(2)
C55 0.009(2) 0.019(2) 0.010(2) -0.0068(16) 0.0050(16) -0.0023(18)
C59 0.019(3) 0.033(3) 0.036(3) -0.007(2) 0.017(2) -0.009(2)

loop_
_geom_bond_atom_site_label_1
_geom_bond_atom_site_label_2
_geom_bond_distance
_geom_bond_site_symmetry_2
_geom_bond_publ_flag
Ta1 N2 2.160(4) . ?
Ta1 N1 2.235(4) . ?
Ta1 P3 2.5007(13) . ?
Ta1 Ta2 2.5157(9) . ?
Ta1 P1 2.6031(14) . ?
Ta2 N3 2.114(4) . ?
Ta2 N4 2.185(4) . ?
Ta2 P3 2.4413(14) . ?
Ta2 P2 2.5787(13) . ?
P3 C55 1.925(5) . ?
P3 C49 1.967(5) . ?
P1 C1 1.733(5) . ?
P1 C25 1.790(5) . ?
P1 C2 1.951(5) . ?
P2 C4 1.755(5) . ?
P2 C43 1.852(5) . ?
P2 C3 1.933(5) . ?
Si4 N3 1.660(4) . ?
Si4 C12 1.799(6) . ?
Si4 C4 1.948(6) . ?
Si4 C11 2.000(6) . ?
Si1 N2 1.719(4) . ?
Si1 C6 1.734(5) . ?
Si1 C5 1.923(6) . ?
Si1 C1 2.016(6) . ?
Si2 C8 1.785(5) . ?
Si2 N1 1.833(4) . ?
Si2 C2 1.872(5) . ?
Si2 C7 1.933(6) . ?
Si3 C10 1.760(6) . ?
Si3 N4 1.769(4) . ?
Si3 C3 1.914(5) . ?
Si3 C9 1.965(6) . ?
C21 C22 1.360(9) . ?
C21 C20 1.467(8) . ?
C36 C31 1.409(7) . ?
C36 C35 1.433(8) . ?
C57 C58 1.414(7) . ?
C57 C56 1.569(7) . ?
C32 C33 1.434(8) . ?
C32 C31 1.486(8) . ?
C60 C55 1.439(6) . ?
C60 C59 1.575(7) . ?
C28 C27 1.401(9) . ?
C28 C29 1.455(9) . ?
C13 N1 1.346(6) . ?
C13 C18 1.460(7) . ?
C13 C14 1.467(7) . ?
C54 C49 1.535(7) . ?
C54 C53 1.608(8) . ?
C26 C27 1.368(8) . ?
C26 C25 1.455(8) . ?
C37 C42 1.384(7) . ?
C37 N4 1.452(6) . ?
C37 C38 1.482(7) . ?
C25 C30 1.423(7) . ?
C17 C18 1.332(7) . ?
C17 C16 1.437(9) . ?
C30 C29 1.359(7) . ?
C15 C14 1.330(7) . ?
C15 C16 1.438(10) . ?
C53 C52 1.552(10) . ?
C48 C47 1.413(8) . ?
C48 C43 1.472(8) . ?
C44 C45 1.404(8) . ?
C44 C43 1.414(7) . ?
C42 C41 1.394(8) . ?
C58 C59 1.602(9) . ?
C41 C40 1.460(10) . ?
C23 C22 1.335(9) . ?
C23 C24 1.469(8) . ?
C33 C34 1.387(9) . ?
C56 C55 1.620(7) . ?
C49 C50 1.570(8) . ?
C45 C46 1.482(9) . ?
C46 C47 1.398(9) . ?
C35 C34 1.461(10) . ?
C39 C40 1.374(9) . ?
C39 C38 1.397(8) . ?
N2 C19 1.509(6) . ?
C24 C19 1.385(7) . ?
C50 C51 1.602(8) . ?
C31 N3 1.496(6) . ?
C19 C20 1.353(7) . ?
C52 C51 1.518(9) . ?
